data_4124635
loop_
_publ_author_name
'Wickramasinghe, Lanka D.'
'Zhou, Rongwei'
'Zong, Ruifa'
'Vo, Pascal'
'Gagnon, Kevin J.'
'Thummel, Randolph P.'

_publ_section_title
;
 Iron Complexes of Square Planar Tetradentate Polypyridyl-Type Ligands as
 Catalysts for Water Oxidation.
;
_journal_issue 41
_journal_name_full 'Journal of the American Chemical Society'
_journal_page_first 13260
_journal_page_last 13263
_journal_paper_doi 10.1021/jacs.5b08856
_journal_volume 137
_journal_year 2015
_chemical_formula_sum 'C29 H29.56 Cl3 Fe N5 O2.28'
_chemical_formula_weight 646.86
_space_group_crystal_system triclinic
_space_group_IT_number 2
_space_group_name_Hall '-P 1'
_space_group_name_H-M_alt 'P -1'
_symmetry_space_group_name_Hall '-P 1'
_symmetry_space_group_name_H-M 'P -1'
_atom_sites_solution_hydrogens mixed
_atom_sites_solution_primary 'intrinsic phasing'
_atom_sites_solution_secondary difmap
_audit_creation_method SHELXL-2014/7
_cell_angle_alpha 85.457(3)
_cell_angle_beta 86.877(2)
_cell_angle_gamma 64.143(2)
_cell_formula_units_Z 4
_cell_length_a 13.5560(6)
_cell_length_b 14.0832(5)
_cell_length_c 17.1999(7)
_cell_measurement_reflns_used 9925
_cell_measurement_temperature 100(2)
_cell_measurement_theta_max 27.775
_cell_measurement_theta_min 2.217
_cell_volume 2944.9(2)
_computing_cell_refinement 'SAINT V8.34A Bruker-AXS, Madison WI'
_computing_data_collection 'Bruker APEX2 Bruker-AXS, Madison WI'
_computing_data_reduction 'SAINT V8.34A Bruker-AXS, Madison WI'
_computing_molecular_graphics
;
Bruker SHELXTL Bruker-AXS, Madison WI
and local programs
;
_computing_publication_material 'Bruker SHELXTL Bruker-AXS, Madison WI'
_computing_structure_refinement 'SHELXL-2014/7 (Sheldrick, 2013)'
_computing_structure_solution 'SHELXT 2014/4 Bruker-AXS, Madison WI'
_diffrn_ambient_temperature 100(2)
_diffrn_detector_area_resol_mean 10.42
_diffrn_measured_fraction_theta_full 0.993
_diffrn_measured_fraction_theta_max 0.993
_diffrn_measurement_device_type 'Bruker D8 with PHOTON 100 detector'
_diffrn_measurement_method '\f and \w shutterless scans'
_diffrn_radiation_monochromator 'silicon 111'
_diffrn_radiation_type synchrotron
_diffrn_radiation_wavelength 0.7749
_diffrn_reflns_av_R_equivalents 0.0835
_diffrn_reflns_av_unetI/netI 0.0896
_diffrn_reflns_Laue_measured_fraction_full 0.993
_diffrn_reflns_Laue_measured_fraction_max 0.993
_diffrn_reflns_limit_h_max 14
_diffrn_reflns_limit_h_min -15
_diffrn_reflns_limit_k_max 15
_diffrn_reflns_limit_k_min -15
_diffrn_reflns_limit_l_max 19
_diffrn_reflns_limit_l_min -19
_diffrn_reflns_number 27336
_diffrn_reflns_point_group_measured_fraction_full 0.993
_diffrn_reflns_point_group_measured_fraction_max 0.993
_diffrn_reflns_theta_full 25.496
_diffrn_reflns_theta_max 25.496
_diffrn_reflns_theta_min 2.116
_diffrn_source
;
Advanced Light Source, station 11.3.1
;
_exptl_absorpt_coefficient_mu 1.034
_exptl_absorpt_correction_T_max 0.990
_exptl_absorpt_correction_T_min 0.776
_exptl_absorpt_correction_type multi-scan
_exptl_absorpt_process_details 'SADABS-2014/4 - Bruker AXS, Madison WI'
_exptl_crystal_colour green
_exptl_crystal_density_diffrn 1.459
_exptl_crystal_description plate
_exptl_crystal_F_000 1335
_exptl_crystal_size_max 0.080
_exptl_crystal_size_mid 0.050
_exptl_crystal_size_min 0.010
_refine_diff_density_max 0.571
_refine_diff_density_min -0.728
_refine_diff_density_rms 0.094
_refine_ls_extinction_method none
_refine_ls_goodness_of_fit_ref 1.033
_refine_ls_hydrogen_treatment constr
_refine_ls_matrix_type full
_refine_ls_number_parameters 736
_refine_ls_number_reflns 8394
_refine_ls_number_restraints 0
_refine_ls_restrained_S_all 1.033
_refine_ls_R_factor_all 0.1111
_refine_ls_R_factor_gt 0.0654
_refine_ls_shift/su_max 0.000
_refine_ls_shift/su_mean 0.000
_refine_ls_structure_factor_coef Fsqd
_refine_ls_weighting_details 'w=1/[\s^2^(Fo^2^)+(0.0554P)^2^+10.9086P] where P=(Fo^2^+2Fc^2^)/3'
_refine_ls_weighting_scheme calc
_refine_ls_wR_factor_gt 0.1467
_refine_ls_wR_factor_ref 0.1670
_reflns_Friedel_coverage 0.000
_reflns_number_gt 5397
_reflns_number_total 8394
_reflns_threshold_expression 'I > 2\s(I)'
_cod_data_source_file ja5b08856_si_003.cif
_cod_data_source_block La73
_cod_depositor_comments
;Adding full bibliography for 4124634--4124635.cif.

The following automatic conversions were performed:

'_atom_sites_solution_secondary' value 'diffmap' was changed to
'difmap'.

Automatic conversion script
Id: cif_fix_values 6452 2018-10-05 10:23:21Z andrius 
;
_cod_database_code 4124635
_shelx_shelxl_version_number 2014/7
_shelx_space_group_comment
;
The symmetry employed for this shelxl refinement is uniquely defined
by the following loop, which should always be used as a source of
symmetry information in preference to the above space-group names.
They are only intended as comments.
;
_shelx_estimated_absorpt_t_min 0.922
_shelx_estimated_absorpt_t_max 0.990

loop_
_space_group_symop_operation_xyz
'x, y, z'
'-x, -y, -z'

loop_
_atom_site_label
_atom_site_type_symbol
_atom_site_fract_x
_atom_site_fract_y
_atom_site_fract_z
_atom_site_U_iso_or_equiv
_atom_site_adp_type
_atom_site_occupancy
_atom_site_site_symmetry_order
_atom_site_calc_flag
_atom_site_refinement_flags_posn
_atom_site_refinement_flags_adp
_atom_site_refinement_flags_occupancy
_atom_site_disorder_assembly
_atom_site_disorder_group
Fe1 Fe 0.61179(7) 0.30406(7) 0.73809(5) 0.0225(2) Uani 1 1 d . . . . .
Cl1 Cl 0.64163(12) 0.22258(12) 0.62168(9) 0.0237(4) Uani 1 1 d . . . . .
Cl2 Cl 0.56001(15) 0.38467(13) 0.85335(10) 0.0359(4) Uani 1 1 d . . . . .
N1 N 0.5548(5) 0.1929(4) 0.7785(3) 0.0288(13) Uani 1 1 d . . . . .
N2 N 0.7567(4) 0.1833(4) 0.7831(3) 0.0242(12) Uani 1 1 d . . . . .
N3 N 0.7114(4) 0.3769(4) 0.6956(3) 0.0216(12) Uani 1 1 d . . . . .
N4 N 0.4958(4) 0.4405(4) 0.6784(3) 0.0238(12) Uani 1 1 d . . . . .
N5 N 0.8695(4) 0.2736(4) 0.7692(3) 0.0244(12) Uani 1 1 d . . . . .
C1 C 0.4534(6) 0.2012(6) 0.7794(4) 0.0371(18) Uani 1 1 d . . . . .
H1A H 0.3955 0.2676 0.7641 0.045 Uiso 1 1 calc R U . . .
C2 C 0.4276(7) 0.1160(7) 0.8019(4) 0.044(2) Uani 1 1 d . . . . .
H2A H 0.3539 0.1250 0.8017 0.053 Uiso 1 1 calc R U . . .
C3 C 0.5096(7) 0.0213(7) 0.8238(4) 0.045(2) Uani 1 1 d . . . . .
H3A H 0.4936 -0.0370 0.8385 0.054 Uiso 1 1 calc R U . . .
C4 C 0.6182(6) 0.0085(6) 0.8250(4) 0.0353(18) Uani 1 1 d . . . . .
C5 C 0.6365(6) 0.0989(5) 0.8023(4) 0.0281(16) Uani 1 1 d . . . . .
C6 C 0.7080(7) -0.0875(6) 0.8498(4) 0.043(2) Uani 1 1 d . . . . .
H6A H 0.6971 -0.1490 0.8634 0.051 Uiso 1 1 calc R U . . .
C7 C 0.8085(7) -0.0913(6) 0.8541(4) 0.043(2) Uani 1 1 d . . . . .
H7A H 0.8674 -0.1559 0.8712 0.051 Uiso 1 1 calc R U . . .
C8 C 0.8297(6) -0.0013(5) 0.8336(4) 0.0318(17) Uani 1 1 d . . . . .
C9 C 0.7428(5) 0.0935(5) 0.8057(4) 0.0254(15) Uani 1 1 d . . . . .
C10 C 0.9308(6) 0.0021(5) 0.8406(4) 0.0328(17) Uani 1 1 d . . . . .
H10A H 0.9920 -0.0596 0.8592 0.039 Uiso 1 1 calc R U . . .
C11 C 0.9428(5) 0.0914(5) 0.8212(4) 0.0306(16) Uani 1 1 d . . . . .
H11A H 1.0114 0.0925 0.8279 0.037 Uiso 1 1 calc R U . . .
C12 C 0.8539(5) 0.1832(5) 0.7911(4) 0.0255(15) Uani 1 1 d . . . . .
C13 C 0.8167(5) 0.3495(5) 0.7084(4) 0.0224(15) Uani 1 1 d . . . . .
C14 C 0.8765(5) 0.3928(5) 0.6615(4) 0.0262(15) Uani 1 1 d . . . . .
H14A H 0.9523 0.3697 0.6705 0.031 Uiso 1 1 calc R U . . .
C15 C 0.8275(5) 0.4674(5) 0.6034(4) 0.0273(16) Uani 1 1 d . . . . .
H15A H 0.8691 0.4951 0.5711 0.033 Uiso 1 1 calc R U . . .
C16 C 0.7141(5) 0.5039(5) 0.5911(3) 0.0249(15) Uani 1 1 d . . . . .
C17 C 0.6594(5) 0.4550(5) 0.6389(4) 0.0209(14) Uani 1 1 d . . . . .
C18 C 0.6538(6) 0.5878(5) 0.5365(4) 0.0274(16) Uani 1 1 d . . . . .
H18A H 0.6909 0.6201 0.5040 0.033 Uiso 1 1 calc R U . . .
C19 C 0.5439(6) 0.6228(5) 0.5299(4) 0.0289(16) Uani 1 1 d . . . . .
H19A H 0.5052 0.6796 0.4933 0.035 Uiso 1 1 calc R U . . .
C20 C 0.4858(5) 0.5751(5) 0.5774(4) 0.0264(16) Uani 1 1 d . . . . .
C21 C 0.5448(5) 0.4901(5) 0.6310(3) 0.0209(14) Uani 1 1 d . . . . .
C22 C 0.3720(5) 0.6080(5) 0.5747(4) 0.0271(16) Uani 1 1 d . . . . .
H22A H 0.3290 0.6650 0.5396 0.032 Uiso 1 1 calc R U . . .
C23 C 0.3231(5) 0.5582(5) 0.6225(4) 0.0302(16) Uani 1 1 d . . . . .
H23A H 0.2464 0.5794 0.6205 0.036 Uiso 1 1 calc R U . . .
C24 C 0.3877(6) 0.4756(5) 0.6744(4) 0.0318(17) Uani 1 1 d . . . . .
H24A H 0.3527 0.4427 0.7086 0.038 Uiso 1 1 calc R U . . .
C25 C 0.9519(5) 0.2916(5) 0.8123(4) 0.0319(17) Uani 1 1 d . . . . .
H25A H 0.9544 0.3579 0.7911 0.038 Uiso 1 1 calc R U . . .
H25B H 1.0254 0.2328 0.8045 0.038 Uiso 1 1 calc R U . . .
C26 C 0.9235(6) 0.2987(6) 0.8987(4) 0.0356(17) Uani 1 1 d . . . . .
H26A H 0.9279 0.2297 0.9203 0.043 Uiso 1 1 calc R U . . .
H26B H 0.8469 0.3522 0.9056 0.043 Uiso 1 1 calc R U . . .
C27 C 0.9985(6) 0.3279(6) 0.9452(4) 0.0420(19) Uani 1 1 d . . . . .
H27A H 0.9959 0.3962 0.9217 0.050 Uiso 1 1 calc R U . . .
C28 C 0.9545(7) 0.3443(7) 1.0297(4) 0.057(2) Uani 1 1 d . . . . .
H28A H 1.0019 0.3630 1.0599 0.085 Uiso 1 1 calc R U . . .
H28B H 0.8799 0.4014 1.0302 0.085 Uiso 1 1 calc R U . . .
H28C H 0.9535 0.2788 1.0529 0.085 Uiso 1 1 calc R U . . .
C29 C 1.1177(6) 0.2437(7) 0.9421(5) 0.056(2) Uani 1 1 d . . . . .
H29A H 1.1632 0.2650 0.9724 0.084 Uiso 1 1 calc R U . . .
H29B H 1.1218 0.1759 0.9642 0.084 Uiso 1 1 calc R U . . .
H29C H 1.1445 0.2366 0.8878 0.084 Uiso 1 1 calc R U . . .
Fe2 Fe 0.26788(7) 0.94098(7) 0.68545(5) 0.0227(2) Uani 1 1 d . . . . .
Cl3 Cl 0.30271(12) 0.86985(12) 0.56309(9) 0.0240(4) Uani 1 1 d . . . . .
Cl4 Cl 0.22383(13) 1.03176(14) 0.79569(10) 0.0321(4) Uani 1 1 d . . . . .
N6 N 0.1100(4) 1.0289(4) 0.6416(3) 0.0255(13) Uani 1 1 d . . . . .
N7 N 0.1947(4) 0.8418(4) 0.7247(3) 0.0228(12) Uani 1 1 d . . . . .
N8 N 0.4122(4) 0.8172(4) 0.7247(3) 0.0215(12) Uani 1 1 d . . . . .
N9 N 0.3809(4) 1.0003(4) 0.6478(3) 0.0269(13) Uani 1 1 d . . . . .
N10 N 0.3367(4) 0.7191(4) 0.8044(3) 0.0254(13) Uani 1 1 d . . . . .
C30 C 0.0715(5) 1.1205(5) 0.6000(4) 0.0311(17) Uani 1 1 d . . . . .
H30A H 0.1132 1.1602 0.5962 0.037 Uiso 1 1 calc R U . . .
C31 C -0.0281(6) 1.1610(6) 0.5614(4) 0.0332(17) Uani 1 1 d . . . . .
H31A H -0.0531 1.2264 0.5314 0.040 Uiso 1 1 calc R U . . .
C32 C -0.0884(5) 1.1048(6) 0.5678(4) 0.0334(17) Uani 1 1 d . . . . .
H32A H -0.1556 1.1303 0.5411 0.040 Uiso 1 1 calc R U . . .
C33 C -0.0519(5) 1.0097(5) 0.6134(4) 0.0284(16) Uani 1 1 d . . . . .
C34 C 0.0503(5) 0.9717(5) 0.6483(4) 0.0247(15) Uani 1 1 d . . . . .
C35 C -0.1110(6) 0.9468(6) 0.6246(4) 0.0363(18) Uani 1 1 d . . . . .
H35A H -0.1798 0.9701 0.6006 0.044 Uiso 1 1 calc R U . . .
C36 C -0.0712(6) 0.8548(6) 0.6687(4) 0.0388(19) Uani 1 1 d . . . . .
H36A H -0.1130 0.8153 0.6761 0.047 Uiso 1 1 calc R U . . .
C37 C 0.0335(5) 0.8161(5) 0.7044(4) 0.0299(17) Uani 1 1 d . . . . .
C38 C 0.0932(5) 0.8738(5) 0.6929(4) 0.0258(16) Uani 1 1 d . . . . .
C39 C 0.0773(6) 0.7224(6) 0.7532(4) 0.0349(18) Uani 1 1 d . . . . .
H39A H 0.0378 0.6810 0.7628 0.042 Uiso 1 1 calc R U . . .
C40 C 0.1762(6) 0.6915(5) 0.7866(4) 0.0307(17) Uani 1 1 d . . . . .
H40A H 0.2054 0.6290 0.8200 0.037 Uiso 1 1 calc R U . . .
C41 C 0.2358(5) 0.7532(5) 0.7712(4) 0.0251(15) Uani 1 1 d . . . . .
C42 C 0.4272(5) 0.7287(5) 0.7683(4) 0.0265(16) Uani 1 1 d . . . . .
C43 C 0.5324(5) 0.6457(5) 0.7789(4) 0.0250(15) Uani 1 1 d . . . . .
H43A H 0.5412 0.5837 0.8098 0.030 Uiso 1 1 calc R U . . .
C44 C 0.6219(5) 0.6538(5) 0.7451(4) 0.0269(16) Uani 1 1 d . . . . .
H44A H 0.6929 0.5977 0.7530 0.032 Uiso 1 1 calc R U . . .
C45 C 0.6095(5) 0.7450(5) 0.6984(4) 0.0257(15) Uani 1 1 d . . . . .
C46 C 0.5028(5) 0.8250(5) 0.6909(4) 0.0237(15) Uani 1 1 d . . . . .
C47 C 0.6972(5) 0.7591(6) 0.6579(4) 0.0296(16) Uani 1 1 d . . . . .
H47A H 0.7693 0.7033 0.6604 0.035 Uiso 1 1 calc R U . . .
C48 C 0.6801(5) 0.8488(6) 0.6166(4) 0.0320(17) Uani 1 1 d . . . . .
H48A H 0.7399 0.8546 0.5887 0.038 Uiso 1 1 calc R U . . .
C49 C 0.5741(6) 0.9365(5) 0.6132(4) 0.0284(16) Uani 1 1 d . . . . .
C50 C 0.4847(5) 0.9226(5) 0.6496(4) 0.0234(15) Uani 1 1 d . . . . .
C51 C 0.5517(6) 1.0360(6) 0.5780(4) 0.0342(17) Uani 1 1 d . . . . .
H51A H 0.6092 1.0487 0.5526 0.041 Uiso 1 1 calc R U . . .
C52 C 0.4485(7) 1.1148(6) 0.5796(4) 0.0382(19) Uani 1 1 d . . . . .
H52A H 0.4340 1.1832 0.5569 0.046 Uiso 1 1 calc R U . . .
C53 C 0.3629(6) 1.0948(5) 0.6151(4) 0.0321(17) Uani 1 1 d . . . . .
H53A H 0.2906 1.1502 0.6157 0.038 Uiso 1 1 calc R U . . .
C54 C 0.3552(6) 0.6602(5) 0.8830(4) 0.0308(16) Uani 1 1 d . . . . .
H54A H 0.4003 0.5839 0.8764 0.037 Uiso 1 1 calc R U . . .
H54B H 0.2837 0.6690 0.9066 0.037 Uiso 1 1 calc R U . . .
C55 C 0.4126(6) 0.6990(5) 0.9381(4) 0.0381(18) Uani 1 1 d . . . . .
H55A H 0.4148 0.6633 0.9904 0.046 Uiso 1 1 calc R U . . .
H55B H 0.4893 0.6770 0.9193 0.046 Uiso 1 1 calc R U . . .
C56 C 0.3597(6) 0.8179(6) 0.9462(4) 0.0424(19) Uani 1 1 d . . . . .
H56A H 0.3557 0.8531 0.8929 0.051 Uiso 1 1 calc R U . . .
C57 C 0.2437(7) 0.8574(7) 0.9801(5) 0.056(2) Uani 1 1 d . . . . .
H57A H 0.2127 0.9341 0.9843 0.084 Uiso 1 1 calc R U . . .
H57B H 0.1984 0.8412 0.9458 0.084 Uiso 1 1 calc R U . . .
H57C H 0.2452 0.8226 1.0319 0.084 Uiso 1 1 calc R U . . .
C58 C 0.4316(7) 0.8479(7) 0.9958(4) 0.055(2) Uani 1 1 d . . . . .
H58A H 0.5058 0.8216 0.9728 0.082 Uiso 1 1 calc R U . . .
H58B H 0.4001 0.9250 0.9972 0.082 Uiso 1 1 calc R U . . .
H58C H 0.4346 0.8163 1.0490 0.082 Uiso 1 1 calc R U . . .
Cl5 Cl -0.08982(18) 1.57553(17) 0.79151(14) 0.0613(6) Uani 1 1 d . . . . .
Cl6A Cl 0.2018(3) 1.3505(2) 0.64423(18) 0.0712(11) Uani 0.816(6) 1 d . . P A 1
O1W O -0.1059(6) 1.7038(5) 0.5010(4) 0.060(2) Uani 0.816(6) 1 d . . P A 1
Cl6B Cl 0.1325(11) 1.3440(11) 0.5479(8) 0.070(5) Uiso 0.184(6) 1 d . . P A 2
O2W O 0.0174(6) 1.5769(5) 0.6234(4) 0.089(2) Uani 1 1 d . . . . .
H2WB H -0.0120 1.6159 0.5831 0.107 Uiso 1 1 d R U . . .
H2WA H 0.0783 1.5230 0.6179 0.107 Uiso 1 1 d R U . . .
O3W O 0.1693(5) 1.4459(5) 0.8068(4) 0.081(2) Uani 1 1 d . . . . .
O4W O 0.2925(6) 0.3210(6) 1.0860(4) 0.058(2) Uani 0.75 1 d . . P . .
H4WA H 0.2806 0.3665 1.0479 0.070 Uiso 0.75 1 d R U P . .
H4WB H 0.2334 0.3432 1.1132 0.070 Uiso 0.75 1 d R U P . .
O5W O 0.3049(6) 0.4159(7) 0.9299(5) 0.108(3) Uani 1 1 d . . . . .

loop_
_atom_site_aniso_label
_atom_site_aniso_U_11
_atom_site_aniso_U_22
_atom_site_aniso_U_33
_atom_site_aniso_U_23
_atom_site_aniso_U_13
_atom_site_aniso_U_12
Fe1 0.0248(5) 0.0221(5) 0.0226(5) 0.0005(4) -0.0032(4) -0.0120(4)
Cl1 0.0274(9) 0.0234(9) 0.0198(8) -0.0038(6) -0.0013(7) -0.0102(7)
Cl2 0.0519(12) 0.0293(10) 0.0250(9) 0.0005(7) -0.0013(8) -0.0165(9)
N1 0.034(4) 0.031(3) 0.028(3) -0.005(3) -0.002(3) -0.020(3)
N2 0.030(3) 0.018(3) 0.021(3) -0.002(2) -0.001(2) -0.007(2)
N3 0.024(3) 0.021(3) 0.020(3) -0.002(2) -0.001(2) -0.011(2)
N4 0.020(3) 0.027(3) 0.029(3) -0.005(2) -0.001(2) -0.013(2)
N5 0.022(3) 0.031(3) 0.024(3) 0.000(2) -0.006(2) -0.015(3)
C1 0.038(5) 0.045(5) 0.036(4) -0.008(4) 0.001(3) -0.025(4)
C2 0.048(5) 0.063(6) 0.038(5) -0.010(4) 0.004(4) -0.039(5)
C3 0.067(6) 0.056(6) 0.033(5) -0.011(4) 0.010(4) -0.046(5)
C4 0.059(5) 0.037(5) 0.021(4) -0.006(3) 0.003(4) -0.031(4)
C5 0.043(4) 0.034(4) 0.020(4) -0.004(3) 0.002(3) -0.028(4)
C6 0.075(6) 0.031(5) 0.031(4) 0.001(3) 0.003(4) -0.032(4)
C7 0.063(6) 0.027(4) 0.032(4) 0.004(3) -0.003(4) -0.014(4)
C8 0.047(5) 0.030(4) 0.018(4) -0.005(3) 0.003(3) -0.016(4)
C9 0.034(4) 0.018(4) 0.023(4) -0.003(3) -0.001(3) -0.009(3)
C10 0.033(4) 0.024(4) 0.031(4) 0.000(3) -0.005(3) -0.003(3)
C11 0.026(4) 0.037(4) 0.022(4) 0.001(3) 0.000(3) -0.008(3)
C12 0.027(4) 0.031(4) 0.018(4) -0.004(3) 0.001(3) -0.012(3)
C13 0.024(4) 0.024(4) 0.024(4) -0.005(3) -0.002(3) -0.014(3)
C14 0.025(4) 0.026(4) 0.029(4) -0.007(3) -0.002(3) -0.011(3)
C15 0.032(4) 0.028(4) 0.027(4) -0.004(3) -0.003(3) -0.017(3)
C16 0.037(4) 0.022(4) 0.019(4) -0.006(3) -0.001(3) -0.016(3)
C17 0.018(3) 0.021(4) 0.026(4) -0.006(3) 0.001(3) -0.011(3)
C18 0.043(5) 0.022(4) 0.022(4) 0.002(3) -0.003(3) -0.019(3)
C19 0.041(5) 0.020(4) 0.026(4) 0.003(3) -0.007(3) -0.014(3)
C20 0.035(4) 0.020(4) 0.025(4) -0.005(3) -0.006(3) -0.011(3)
C21 0.027(4) 0.021(3) 0.020(3) -0.007(3) 0.001(3) -0.014(3)
C22 0.028(4) 0.018(4) 0.036(4) -0.002(3) -0.009(3) -0.009(3)
C23 0.019(4) 0.027(4) 0.041(4) -0.008(3) -0.005(3) -0.005(3)
C24 0.039(4) 0.028(4) 0.033(4) -0.008(3) -0.002(3) -0.018(3)
C25 0.026(4) 0.035(4) 0.038(4) -0.003(3) -0.010(3) -0.016(3)
C26 0.033(4) 0.048(5) 0.029(4) -0.007(3) -0.002(3) -0.020(4)
C27 0.047(5) 0.040(5) 0.038(5) -0.008(4) -0.008(4) -0.016(4)
C28 0.056(6) 0.070(6) 0.040(5) -0.017(4) -0.008(4) -0.021(5)
C29 0.037(5) 0.077(6) 0.055(6) -0.016(5) -0.013(4) -0.022(5)
Fe2 0.0184(5) 0.0276(6) 0.0258(5) -0.0030(4) 0.0005(4) -0.0134(4)
Cl3 0.0219(8) 0.0302(9) 0.0222(9) -0.0059(7) 0.0012(7) -0.0131(7)
Cl4 0.0258(9) 0.0441(11) 0.0294(10) -0.0100(8) 0.0032(7) -0.0171(8)
N6 0.023(3) 0.028(3) 0.028(3) -0.006(3) 0.000(2) -0.013(3)
N7 0.024(3) 0.023(3) 0.025(3) -0.009(2) 0.003(2) -0.013(2)
N8 0.019(3) 0.028(3) 0.024(3) -0.008(2) 0.001(2) -0.016(2)
N9 0.035(3) 0.028(3) 0.022(3) -0.003(2) -0.002(3) -0.017(3)
N10 0.025(3) 0.032(3) 0.026(3) -0.001(2) 0.000(2) -0.019(3)
C30 0.029(4) 0.032(4) 0.037(4) -0.009(3) 0.002(3) -0.017(3)
C31 0.032(4) 0.034(4) 0.032(4) -0.006(3) -0.002(3) -0.013(3)
C32 0.021(4) 0.044(5) 0.033(4) -0.014(4) 0.003(3) -0.009(3)
C33 0.021(4) 0.039(4) 0.030(4) -0.016(3) 0.004(3) -0.015(3)
C34 0.021(4) 0.033(4) 0.024(4) -0.012(3) 0.005(3) -0.013(3)
C35 0.024(4) 0.051(5) 0.037(4) -0.018(4) 0.002(3) -0.017(4)
C36 0.028(4) 0.050(5) 0.051(5) -0.013(4) 0.003(4) -0.027(4)
C37 0.026(4) 0.043(5) 0.030(4) -0.013(3) 0.008(3) -0.024(3)
C38 0.019(4) 0.036(4) 0.029(4) -0.013(3) 0.005(3) -0.017(3)
C39 0.031(4) 0.043(5) 0.046(5) -0.015(4) 0.010(4) -0.029(4)
C40 0.041(4) 0.031(4) 0.026(4) -0.012(3) 0.010(3) -0.020(3)
C41 0.026(4) 0.032(4) 0.025(4) -0.015(3) 0.012(3) -0.018(3)
C42 0.030(4) 0.032(4) 0.022(4) -0.008(3) 0.001(3) -0.017(3)
C43 0.026(4) 0.026(4) 0.027(4) -0.005(3) -0.002(3) -0.013(3)
C44 0.023(4) 0.032(4) 0.029(4) -0.007(3) -0.006(3) -0.013(3)
C45 0.027(4) 0.037(4) 0.024(4) -0.010(3) 0.000(3) -0.023(3)
C46 0.019(4) 0.034(4) 0.028(4) -0.010(3) -0.001(3) -0.019(3)
C47 0.020(4) 0.045(5) 0.035(4) -0.011(3) 0.002(3) -0.024(3)
C48 0.026(4) 0.049(5) 0.033(4) -0.013(4) 0.003(3) -0.025(4)
C49 0.040(4) 0.039(4) 0.023(4) -0.004(3) 0.001(3) -0.032(4)
C50 0.027(4) 0.029(4) 0.021(4) -0.004(3) -0.001(3) -0.018(3)
C51 0.038(4) 0.048(5) 0.033(4) -0.003(3) -0.005(3) -0.034(4)
C52 0.065(6) 0.032(4) 0.032(4) 0.009(3) -0.020(4) -0.034(4)
C53 0.042(4) 0.030(4) 0.033(4) -0.002(3) -0.009(3) -0.023(4)
C54 0.034(4) 0.036(4) 0.026(4) 0.002(3) 0.000(3) -0.019(3)
C55 0.051(5) 0.038(5) 0.026(4) -0.002(3) 0.000(4) -0.020(4)
C56 0.056(5) 0.050(5) 0.027(4) -0.006(4) 0.004(4) -0.029(4)
C57 0.064(6) 0.053(5) 0.046(5) -0.021(4) 0.012(4) -0.019(5)
C58 0.083(7) 0.060(6) 0.036(5) -0.011(4) 0.004(4) -0.044(5)
Cl5 0.0573(14) 0.0562(14) 0.0829(17) 0.0109(12) -0.0264(12) -0.0359(11)
Cl6A 0.071(2) 0.0492(18) 0.081(2) -0.0097(15) 0.0012(16) -0.0135(15)
O1W 0.072(5) 0.044(4) 0.049(5) 0.010(3) 0.005(4) -0.016(4)
O2W 0.098(5) 0.055(4) 0.108(6) -0.004(4) -0.049(5) -0.021(4)
O3W 0.066(4) 0.080(5) 0.100(5) 0.027(4) -0.023(4) -0.037(4)
O4W 0.073(6) 0.056(5) 0.047(5) -0.001(4) -0.005(4) -0.030(4)
O5W 0.078(5) 0.117(7) 0.125(7) -0.021(5) 0.005(5) -0.037(5)

loop_
_atom_type_symbol
_atom_type_description
_atom_type_scat_dispersion_real
_atom_type_scat_dispersion_imag
_atom_type_scat_source
C C 0.0040 0.0020 'Calculated using XDISP in WinGX (Farrugia, 1999)'
H H 0.0000 0.0000 'Calculated using XDISP in WinGX (Farrugia, 1999)'
N N 0.0076 0.0040 'Calculated using XDISP in WinGX (Farrugia, 1999)'
O O 0.0132 0.0074 'Calculated using XDISP in WinGX (Farrugia, 1999)'
Cl Cl 0.1697 0.1896 'Calculated using XDISP in WinGX (Farrugia, 1999)'
Fe Fe 0.3555 0.9930 'Calculated using XDISP in WinGX (Farrugia, 1999)'

loop_
_geom_angle_atom_site_label_1
_geom_angle_atom_site_label_2
_geom_angle_atom_site_label_3
_geom_angle
N1 Fe1 N3 163.6(2)
N1 Fe1 N2 79.9(2)
N3 Fe1 N2 85.3(2)
N1 Fe1 N4 115.0(2)
N3 Fe1 N4 79.33(19)
N2 Fe1 N4 164.5(2)
N1 Fe1 Cl2 90.66(15)
N3 Fe1 Cl2 97.30(14)
N2 Fe1 Cl2 93.56(14)
N4 Fe1 Cl2 90.46(14)
N1 Fe1 Cl1 84.18(15)
N3 Fe1 Cl1 89.08(14)
N2 Fe1 Cl1 90.99(14)
N4 Fe1 Cl1 86.73(14)
Cl2 Fe1 Cl1 172.44(8)
C1 N1 C5 118.2(6)
C1 N1 Fe1 129.0(5)
C5 N1 Fe1 112.7(4)
C12 N2 C9 119.5(5)
C12 N2 Fe1 129.3(4)
C9 N2 Fe1 111.2(4)
C13 N3 C17 118.6(5)
C13 N3 Fe1 129.7(4)
C17 N3 Fe1 111.1(4)
C24 N4 C21 118.0(6)
C24 N4 Fe1 129.8(4)
C21 N4 Fe1 111.7(4)
C12 N5 C13 126.5(5)
C12 N5 C25 117.8(5)
C13 N5 C25 115.7(5)
N1 C1 C2 123.1(7)
N1 C1 H1A 118.5
C2 C1 H1A 118.5
C3 C2 C1 118.7(7)
C3 C2 H2A 120.6
C1 C2 H2A 120.6
C2 C3 C4 120.6(7)
C2 C3 H3A 119.7
C4 C3 H3A 119.7
C3 C4 C5 116.9(7)
C3 C4 C6 123.7(7)
C5 C4 C6 119.4(7)
N1 C5 C9 117.3(6)
N1 C5 C4 122.5(6)
C9 C5 C4 120.1(6)
C7 C6 C4 120.0(7)
C7 C6 H6A 120.0
C4 C6 H6A 120.0
C6 C7 C8 122.3(7)
C6 C7 H7A 118.9
C8 C7 H7A 118.9
C10 C8 C9 115.9(6)
C10 C8 C7 125.4(7)
C9 C8 C7 118.7(7)
N2 C9 C8 122.5(6)
N2 C9 C5 118.1(6)
C8 C9 C5 119.4(6)
C11 C10 C8 121.3(6)
C11 C10 H10A 119.3
C8 C10 H10A 119.3
C10 C11 C12 120.3(6)
C10 C11 H11A 119.8
C12 C11 H11A 119.8
N2 C12 N5 120.5(6)
N2 C12 C11 120.4(6)
N5 C12 C11 119.2(6)
N3 C13 C14 121.4(6)
N3 C13 N5 119.2(5)
C14 C13 N5 119.4(5)
C15 C14 C13 120.7(6)
C15 C14 H14A 119.6
C13 C14 H14A 119.6
C14 C15 C16 119.8(6)
C14 C15 H15A 120.1
C16 C15 H15A 120.1
C17 C16 C15 116.6(6)
C17 C16 C18 119.6(6)
C15 C16 C18 123.8(6)
N3 C17 C16 122.8(5)
N3 C17 C21 117.8(5)
C16 C17 C21 119.4(6)
C19 C18 C16 121.2(6)
C19 C18 H18A 119.4
C16 C18 H18A 119.4
C18 C19 C20 120.8(6)
C18 C19 H19A 119.6
C20 C19 H19A 119.6
C22 C20 C21 117.2(6)
C22 C20 C19 124.0(6)
C21 C20 C19 118.8(6)
N4 C21 C20 122.5(6)
N4 C21 C17 117.2(6)
C20 C21 C17 120.3(6)
C23 C22 C20 120.1(6)
C23 C22 H22A 120.0
C20 C22 H22A 120.0
C22 C23 C24 118.9(6)
C22 C23 H23A 120.5
C24 C23 H23A 120.5
N4 C24 C23 123.3(6)
N4 C24 H24A 118.4
C23 C24 H24A 118.4
N5 C25 C26 111.1(5)
N5 C25 H25A 109.4
C26 C25 H25A 109.4
N5 C25 H25B 109.4
C26 C25 H25B 109.4
H25A C25 H25B 108.0
C25 C26 C27 113.8(6)
C25 C26 H26A 108.8
C27 C26 H26A 108.8
C25 C26 H26B 108.8
C27 C26 H26B 108.8
H26A C26 H26B 107.7
C26 C27 C29 111.7(6)
C26 C27 C28 108.9(6)
C29 C27 C28 111.2(6)
C26 C27 H27A 108.3
C29 C27 H27A 108.3
C28 C27 H27A 108.3
C27 C28 H28A 109.5
C27 C28 H28B 109.5
H28A C28 H28B 109.5
C27 C28 H28C 109.5
H28A C28 H28C 109.5
H28B C28 H28C 109.5
C27 C29 H29A 109.5
C27 C29 H29B 109.5
H29A C29 H29B 109.5
C27 C29 H29C 109.5
H29A C29 H29C 109.5
H29B C29 H29C 109.5
N8 Fe2 N7 85.0(2)
N8 Fe2 N9 79.8(2)
N7 Fe2 N9 163.9(2)
N8 Fe2 N6 162.92(19)
N7 Fe2 N6 80.0(2)
N9 Fe2 N6 114.3(2)
N8 Fe2 Cl4 97.10(14)
N7 Fe2 Cl4 94.43(14)
N9 Fe2 Cl4 92.38(14)
N6 Fe2 Cl4 92.07(15)
N8 Fe2 Cl3 89.24(14)
N7 Fe2 Cl3 90.41(14)
N9 Fe2 Cl3 84.47(14)
N6 Fe2 Cl3 82.90(14)
Cl4 Fe2 Cl3 172.33(8)
C30 N6 C34 119.4(6)
C30 N6 Fe2 128.4(4)
C34 N6 Fe2 111.4(4)
C41 N7 C38 119.3(5)
C41 N7 Fe2 128.8(4)
C38 N7 Fe2 111.8(4)
C42 N8 C46 118.3(5)
C42 N8 Fe2 129.6(4)
C46 N8 Fe2 111.5(4)
C53 N9 C50 119.2(6)
C53 N9 Fe2 129.3(5)
C50 N9 Fe2 110.9(4)
C41 N10 C42 124.9(5)
C41 N10 C54 118.4(5)
C42 N10 C54 116.5(5)
N6 C30 C31 122.5(6)
N6 C30 H30A 118.7
C31 C30 H30A 118.7
C32 C31 C30 118.7(7)
C32 C31 H31A 120.7
C30 C31 H31A 120.7
C31 C32 C33 120.2(6)
C31 C32 H32A 119.9
C33 C32 H32A 119.9
C32 C33 C34 118.3(6)
C32 C33 C35 124.0(6)
C34 C33 C35 117.7(7)
N6 C34 C33 120.8(6)
N6 C34 C38 118.4(5)
C33 C34 C38 120.8(6)
C36 C35 C33 121.4(6)
C36 C35 H35A 119.3
C33 C35 H35A 119.3
C35 C36 C37 120.7(7)
C35 C36 H36A 119.6
C37 C36 H36A 119.6
C38 C37 C39 117.9(6)
C38 C37 C36 119.0(7)
C39 C37 C36 123.1(6)
C37 C38 N7 122.6(6)
C37 C38 C34 120.3(6)
N7 C38 C34 117.0(5)
C40 C39 C37 119.9(6)
C40 C39 H39A 120.0
C37 C39 H39A 120.0
C39 C40 C41 119.8(7)
C39 C40 H40A 120.1
C41 C40 H40A 120.1
N7 C41 N10 120.9(5)
N7 C41 C40 120.4(6)
N10 C41 C40 118.6(6)
N8 C42 N10 119.6(6)
N8 C42 C43 121.2(6)
N10 C42 C43 119.2(6)
C44 C43 C42 120.3(6)
C44 C43 H43A 119.8
C42 C43 H43A 119.8
C43 C44 C45 120.2(6)
C43 C44 H44A 119.9
C45 C44 H44A 119.9
C46 C45 C44 116.6(6)
C46 C45 C47 119.0(6)
C44 C45 C47 124.4(6)
N8 C46 C45 123.4(6)
N8 C46 C50 116.7(6)
C45 C46 C50 119.8(6)
C48 C47 C45 121.3(7)
C48 C47 H47A 119.3
C45 C47 H47A 119.3
C47 C48 C49 121.7(6)
C47 C48 H48A 119.2
C49 C48 H48A 119.2
C51 C49 C50 116.9(6)
C51 C49 C48 125.1(6)
C50 C49 C48 118.0(6)
N9 C50 C49 122.2(6)
N9 C50 C46 117.9(6)
C49 C50 C46 119.9(6)
C52 C51 C49 120.5(7)
C52 C51 H51A 119.8
C49 C51 H51A 119.8
C51 C52 C53 119.6(7)
C51 C52 H52A 120.2
C53 C52 H52A 120.2
N9 C53 C52 121.5(7)
N9 C53 H53A 119.3
C52 C53 H53A 119.3
N10 C54 C55 112.2(5)
N10 C54 H54A 109.2
C55 C54 H54A 109.2
N10 C54 H54B 109.2
C55 C54 H54B 109.2
H54A C54 H54B 107.9
C56 C55 C54 115.1(6)
C56 C55 H55A 108.5
C54 C55 H55A 108.5
C56 C55 H55B 108.5
C54 C55 H55B 108.5
H55A C55 H55B 107.5
C57 C56 C55 112.1(6)
C57 C56 C58 111.0(6)
C55 C56 C58 110.0(7)
C57 C56 H56A 107.9
C55 C56 H56A 107.9
C58 C56 H56A 107.9
C56 C57 H57A 109.5
C56 C57 H57B 109.5
H57A C57 H57B 109.5
C56 C57 H57C 109.5
H57A C57 H57C 109.5
H57B C57 H57C 109.5
C56 C58 H58A 109.5
C56 C58 H58B 109.5
H58A C58 H58B 109.5
C56 C58 H58C 109.5
H58A C58 H58C 109.5
H58B C58 H58C 109.5
H2WB O2W H2WA 118.3
H4WA O4W H4WB 105.2

loop_
_geom_bond_atom_site_label_1
_geom_bond_atom_site_label_2
_geom_bond_distance
Fe1 N1 2.087(5)
Fe1 N3 2.095(5)
Fe1 N2 2.096(5)
Fe1 N4 2.109(5)
Fe1 Cl2 2.2850(19)
Fe1 Cl1 2.3152(17)
N1 C1 1.326(9)
N1 C5 1.354(8)
N2 C12 1.332(8)
N2 C9 1.380(8)
N3 C13 1.332(8)
N3 C17 1.374(8)
N4 C24 1.330(8)
N4 C21 1.360(8)
N5 C12 1.399(8)
N5 C13 1.410(8)
N5 C25 1.493(8)
C1 C2 1.411(10)
C1 H1A 0.9500
C2 C3 1.352(11)
C2 H2A 0.9500
C3 C4 1.405(11)
C3 H3A 0.9500
C4 C5 1.421(9)
C4 C6 1.422(10)
C5 C9 1.414(9)
C6 C7 1.346(11)
C6 H6A 0.9500
C7 C8 1.430(10)
C7 H7A 0.9500
C8 C10 1.405(10)
C8 C9 1.410(9)
C10 C11 1.351(9)
C10 H10A 0.9500
C11 C12 1.412(9)
C11 H11A 0.9500
C13 C14 1.401(9)
C14 C15 1.357(9)
C14 H14A 0.9500
C15 C16 1.414(9)
C15 H15A 0.9500
C16 C17 1.410(9)
C16 C18 1.419(9)
C17 C21 1.420(8)
C18 C19 1.358(9)
C18 H18A 0.9500
C19 C20 1.430(9)
C19 H19A 0.9500
C20 C22 1.407(9)
C20 C21 1.412(9)
C22 C23 1.364(9)
C22 H22A 0.9500
C23 C24 1.397(9)
C23 H23A 0.9500
C24 H24A 0.9500
C25 C26 1.515(9)
C25 H25A 0.9900
C25 H25B 0.9900
C26 C27 1.532(9)
C26 H26A 0.9900
C26 H26B 0.9900
C27 C29 1.533(10)
C27 C28 1.537(10)
C27 H27A 1.0000
C28 H28A 0.9800
C28 H28B 0.9800
C28 H28C 0.9800
C29 H29A 0.9800
C29 H29B 0.9800
C29 H29C 0.9800
Fe2 N8 2.075(5)
Fe2 N7 2.093(5)
Fe2 N9 2.095(5)
Fe2 N6 2.098(5)
Fe2 Cl4 2.2763(18)
Fe2 Cl3 2.3385(18)
N6 C30 1.326(8)
N6 C34 1.364(8)
N7 C41 1.338(8)
N7 C38 1.377(8)
N8 C42 1.343(8)
N8 C46 1.374(8)
N9 C53 1.326(8)
N9 C50 1.355(8)
N10 C41 1.378(8)
N10 C42 1.399(8)
N10 C54 1.501(8)
C30 C31 1.398(9)
C30 H30A 0.9500
C31 C32 1.359(9)
C31 H31A 0.9500
C32 C33 1.397(10)
C32 H32A 0.9500
C33 C34 1.400(9)
C33 C35 1.429(9)
C34 C38 1.418(9)
C35 C36 1.350(10)
C35 H35A 0.9500
C36 C37 1.434(10)
C36 H36A 0.9500
C37 C38 1.373(9)
C37 C39 1.412(10)
C39 C40 1.360(10)
C39 H39A 0.9500
C40 C41 1.425(9)
C40 H40A 0.9500
C42 C43 1.405(9)
C43 C44 1.362(9)
C43 H43A 0.9500
C44 C45 1.409(9)
C44 H44A 0.9500
C45 C46 1.398(9)
C45 C47 1.426(9)
C46 C50 1.423(9)
C47 C48 1.333(9)
C47 H47A 0.9500
C48 C49 1.429(10)
C48 H48A 0.9500
C49 C51 1.391(9)
C49 C50 1.417(9)
C51 C52 1.355(10)
C51 H51A 0.9500
C52 C53 1.406(10)
C52 H52A 0.9500
C53 H53A 0.9500
C54 C55 1.528(9)
C54 H54A 0.9900
C54 H54B 0.9900
C55 C56 1.522(10)
C55 H55A 0.9900
C55 H55B 0.9900
C56 C57 1.519(11)
C56 C58 1.537(10)
C56 H56A 1.0000
C57 H57A 0.9800
C57 H57B 0.9800
C57 H57C 0.9800
C58 H58A 0.9800
C58 H58B 0.9800
C58 H58C 0.9800
O2W H2WB 0.8499
O2W H2WA 0.8501
O4W H4WA 0.8500
O4W H4WB 0.8500

loop_
_geom_torsion_atom_site_label_1
_geom_torsion_atom_site_label_2
_geom_torsion_atom_site_label_3
_geom_torsion_atom_site_label_4
_geom_torsion
C5 N1 C1 C2 -1.8(10)
Fe1 N1 C1 C2 174.0(5)
N1 C1 C2 C3 0.1(11)
C1 C2 C3 C4 0.8(11)
C2 C3 C4 C5 -0.1(10)
C2 C3 C4 C6 177.8(7)
C1 N1 C5 C9 -176.0(6)
Fe1 N1 C5 C9 7.6(7)
C1 N1 C5 C4 2.6(9)
Fe1 N1 C5 C4 -173.9(5)
C3 C4 C5 N1 -1.6(9)
C6 C4 C5 N1 -179.7(6)
C3 C4 C5 C9 176.9(6)
C6 C4 C5 C9 -1.2(9)
C3 C4 C6 C7 -175.6(7)
C5 C4 C6 C7 2.2(10)
C4 C6 C7 C8 -0.6(11)
C6 C7 C8 C10 176.4(7)
C6 C7 C8 C9 -2.1(10)
C12 N2 C9 C8 -3.3(9)
Fe1 N2 C9 C8 176.1(5)
C12 N2 C9 C5 175.0(5)
Fe1 N2 C9 C5 -5.5(7)
C10 C8 C9 N2 2.8(9)
C7 C8 C9 N2 -178.6(6)
C10 C8 C9 C5 -175.6(6)
C7 C8 C9 C5 3.1(9)
N1 C5 C9 N2 -1.4(9)
C4 C5 C9 N2 -179.9(6)
N1 C5 C9 C8 177.0(6)
C4 C5 C9 C8 -1.5(9)
C9 C8 C10 C11 -0.1(9)
C7 C8 C10 C11 -178.7(7)
C8 C10 C11 C12 -1.9(10)
C9 N2 C12 N5 -179.5(5)
Fe1 N2 C12 N5 1.1(9)
C9 N2 C12 C11 1.2(9)
Fe1 N2 C12 C11 -178.2(4)
C13 N5 C12 N2 -31.6(9)
C25 N5 C12 N2 150.0(6)
C13 N5 C12 C11 147.7(6)
C25 N5 C12 C11 -30.7(8)
C10 C11 C12 N2 1.4(9)
C10 C11 C12 N5 -177.9(6)
C17 N3 C13 C14 -4.9(8)
Fe1 N3 C13 C14 165.1(4)
C17 N3 C13 N5 176.6(5)
Fe1 N3 C13 N5 -13.4(8)
C12 N5 C13 N3 37.8(9)
C25 N5 C13 N3 -143.7(5)
C12 N5 C13 C14 -140.7(6)
C25 N5 C13 C14 37.8(8)
N3 C13 C14 C15 2.7(9)
N5 C13 C14 C15 -178.8(5)
C13 C14 C15 C16 1.5(9)
C14 C15 C16 C17 -3.2(8)
C14 C15 C16 C18 174.4(6)
C13 N3 C17 C16 3.1(8)
Fe1 N3 C17 C16 -168.7(4)
C13 N3 C17 C21 -174.2(5)
Fe1 N3 C17 C21 14.1(6)
C15 C16 C17 N3 1.0(8)
C18 C16 C17 N3 -176.7(5)
C15 C16 C17 C21 178.2(5)
C18 C16 C17 C21 0.5(8)
C17 C16 C18 C19 0.7(9)
C15 C16 C18 C19 -176.8(6)
C16 C18 C19 C20 -0.7(9)
C18 C19 C20 C22 179.0(6)
C18 C19 C20 C21 -0.6(9)
C24 N4 C21 C20 -1.3(8)
Fe1 N4 C21 C20 171.6(4)
C24 N4 C21 C17 176.9(5)
Fe1 N4 C21 C17 -10.2(6)
C22 C20 C21 N4 0.4(8)
C19 C20 C21 N4 179.9(5)
C22 C20 C21 C17 -177.8(5)
C19 C20 C21 C17 1.8(8)
N3 C17 C21 N4 -2.6(8)
C16 C17 C21 N4 -180.0(5)
N3 C17 C21 C20 175.6(5)
C16 C17 C21 C20 -1.7(8)
C21 C20 C22 C23 -0.2(9)
C19 C20 C22 C23 -179.7(6)
C20 C22 C23 C24 0.9(9)
C21 N4 C24 C23 2.1(9)
Fe1 N4 C24 C23 -169.3(5)
C22 C23 C24 N4 -1.9(9)
C12 N5 C25 C26 -58.8(8)
C13 N5 C25 C26 122.6(6)
N5 C25 C26 C27 -174.3(6)
C25 C26 C27 C29 -62.8(9)
C25 C26 C27 C28 174.0(6)
C34 N6 C30 C31 -0.8(9)
Fe2 N6 C30 C31 167.2(5)
N6 C30 C31 C32 0.9(10)
C30 C31 C32 C33 1.3(10)
C31 C32 C33 C34 -3.5(9)
C31 C32 C33 C35 178.7(6)
C30 N6 C34 C33 -1.5(9)
Fe2 N6 C34 C33 -171.4(5)
C30 N6 C34 C38 179.9(6)
Fe2 N6 C34 C38 10.0(7)
C32 C33 C34 N6 3.7(9)
C35 C33 C34 N6 -178.4(6)
C32 C33 C34 C38 -177.8(6)
C35 C33 C34 C38 0.2(9)
C32 C33 C35 C36 179.2(6)
C34 C33 C35 C36 1.4(10)
C33 C35 C36 C37 -1.4(10)
C35 C36 C37 C38 -0.2(10)
C35 C36 C37 C39 177.7(6)
C39 C37 C38 N7 2.4(9)
C36 C37 C38 N7 -179.6(6)
C39 C37 C38 C34 -176.2(6)
C36 C37 C38 C34 1.8(9)
C41 N7 C38 C37 -2.7(9)
Fe2 N7 C38 C37 174.0(5)
C41 N7 C38 C34 176.0(5)
Fe2 N7 C38 C34 -7.3(7)
N6 C34 C38 C37 176.8(6)
C33 C34 C38 C37 -1.8(9)
N6 C34 C38 N7 -1.9(8)
C33 C34 C38 N7 179.5(5)
C38 C37 C39 C40 -0.6(9)
C36 C37 C39 C40 -178.5(6)
C37 C39 C40 C41 -0.8(10)
C38 N7 C41 N10 -179.6(5)
Fe2 N7 C41 N10 4.2(8)
C38 N7 C41 C40 1.2(8)
Fe2 N7 C41 C40 -175.0(4)
C42 N10 C41 N7 -36.1(9)
C54 N10 C41 N7 148.4(6)
C42 N10 C41 C40 143.1(6)
C54 N10 C41 C40 -32.4(8)
C39 C40 C41 N7 0.5(9)
C39 C40 C41 N10 -178.7(6)
C46 N8 C42 N10 179.0(5)
Fe2 N8 C42 N10 -10.9(8)
C46 N8 C42 C43 -0.3(8)
Fe2 N8 C42 C43 169.8(4)
C41 N10 C42 N8 39.5(8)
C54 N10 C42 N8 -144.9(6)
C41 N10 C42 C43 -141.2(6)
C54 N10 C42 C43 34.4(8)
N8 C42 C43 C44 0.2(9)
N10 C42 C43 C44 -179.1(5)
C42 C43 C44 C45 -0.7(9)
C43 C44 C45 C46 1.4(9)
C43 C44 C45 C47 -177.1(6)
C42 N8 C46 C45 1.1(8)
Fe2 N8 C46 C45 -170.7(5)
C42 N8 C46 C50 -176.0(5)
Fe2 N8 C46 C50 12.2(6)
C44 C45 C46 N8 -1.6(9)
C47 C45 C46 N8 177.0(5)
C44 C45 C46 C50 175.4(5)
C47 C45 C46 C50 -6.0(8)
C46 C45 C47 C48 3.5(9)
C44 C45 C47 C48 -178.0(6)
C45 C47 C48 C49 2.3(10)
C47 C48 C49 C51 173.3(6)
C47 C48 C49 C50 -5.5(9)
C53 N9 C50 C49 -4.2(9)
Fe2 N9 C50 C49 167.5(5)
C53 N9 C50 C46 174.6(5)
Fe2 N9 C50 C46 -13.8(7)
C51 C49 C50 N9 2.7(9)
C48 C49 C50 N9 -178.4(6)
C51 C49 C50 C46 -176.0(6)
C48 C49 C50 C46 2.9(9)
N8 C46 C50 N9 1.2(8)
C45 C46 C50 N9 -176.0(5)
N8 C46 C50 C49 180.0(5)
C45 C46 C50 C49 2.8(9)
C50 C49 C51 C52 0.4(9)
C48 C49 C51 C52 -178.4(6)
C49 C51 C52 C53 -2.0(10)
C50 N9 C53 C52 2.5(9)
Fe2 N9 C53 C52 -167.4(5)
C51 C52 C53 N9 0.5(10)
C41 N10 C54 C55 -135.0(6)
C42 N10 C54 C55 49.2(8)
N10 C54 C55 C56 51.8(8)
C54 C55 C56 C57 62.1(8)
C54 C55 C56 C58 -173.9(6)
